data_4021696
loop_
_publ_author_name
'Renata Marcia de Figueiredo'
'Roland Fr\"ohlich'
'Mathias Christmann'

_publ_section_title
;
 N,N'-Carbonyldiimidazole-Mediated Cyclization of Amino Alcohols
 to Substituted Azetidines and Other N-Heterocycles
;
_journal_name_full 'Journal of Organic Chemistry'
_journal_page_first 4147
_journal_page_last 4154
_journal_paper_doi 10.1021/jo060130b
_journal_volume 71
_journal_year 2006
_chemical_formula_sum 'C21 H25 N O3'
_chemical_formula_weight 339.42
_chemical_name_systematic
; 
 ? 
;
_space_group_IT_number 2
_symmetry_cell_setting triclinic
_symmetry_space_group_name_Hall '-P 1'
_symmetry_space_group_name_H-M 'P -1'
_atom_sites_solution_hydrogens geom
_atom_sites_solution_primary direct
_atom_sites_solution_secondary difmap
_audit_creation_method SHELXL-97
_cell_angle_alpha 110.70(1)
_cell_angle_beta 91.91(1)
_cell_angle_gamma 96.29(1)
_cell_formula_units_Z 4
_cell_length_a 11.465(1)
_cell_length_b 11.569(2)
_cell_length_c 14.849(2)
_cell_measurement_reflns_used 4763
_cell_measurement_temperature 223(2)
_cell_measurement_theta_max 68.25
_cell_measurement_theta_min 0.88
_cell_volume 1825.8(4)
_computing_cell_refinement 'Collect (Nonius B.V., 1998)'
_computing_data_collection 'Collect (Nonius B.V., 1998)'
_computing_data_reduction 'Denzo-SMN (Otwinowski & Minor, 1997)'
_computing_molecular_graphics 'XP (BrukerAXS, 2000)'
_computing_publication_material 'SHELXL-97 (Sheldrick, 1997)'
_computing_structure_refinement 'SHELXL-97 (Sheldrick, 1997)'
_computing_structure_solution 'SHELXS-97 (Sheldrick, 1990)'
_diffrn_ambient_temperature 223(2)
_diffrn_measured_fraction_theta_full 0.872
_diffrn_measured_fraction_theta_max 0.872
_diffrn_measurement_device_type 'Nonius KappaCCD APEXII'
_diffrn_measurement_method '\w and \f scans'
_diffrn_radiation_monochromator graphite
_diffrn_radiation_source 'fine-focus sealed tube'
_diffrn_radiation_type CuK\a
_diffrn_radiation_wavelength 1.54178
_diffrn_reflns_av_R_equivalents 0.091
_diffrn_reflns_av_sigmaI/netI 0.0573
_diffrn_reflns_limit_h_max 13
_diffrn_reflns_limit_h_min -13
_diffrn_reflns_limit_k_max 13
_diffrn_reflns_limit_k_min -13
_diffrn_reflns_limit_l_max 17
_diffrn_reflns_limit_l_min -17
_diffrn_reflns_number 18141
_diffrn_reflns_theta_full 67.97
_diffrn_reflns_theta_max 67.97
_diffrn_reflns_theta_min 4.84
_exptl_absorpt_coefficient_mu 0.655
_exptl_absorpt_correction_T_max 0.9495
_exptl_absorpt_correction_T_min 0.8278
_exptl_absorpt_correction_type empirical
_exptl_absorpt_process_details 'Denzo (Otwinowski, Borek, Majewski & Minor, 2003)'
_exptl_crystal_colour colourless
_exptl_crystal_density_diffrn 1.235
_exptl_crystal_density_method 'not measured'
_exptl_crystal_description needle
_exptl_crystal_F_000 728
_exptl_crystal_size_max 0.30
_exptl_crystal_size_mid 0.08
_exptl_crystal_size_min 0.08
_refine_diff_density_max 0.183
_refine_diff_density_min -0.158
_refine_diff_density_rms 0.041
_refine_ls_extinction_method none
_refine_ls_goodness_of_fit_ref 1.009
_refine_ls_hydrogen_treatment riding
_refine_ls_matrix_type full
_refine_ls_number_parameters 453
_refine_ls_number_reflns 5800
_refine_ls_number_restraints 0
_refine_ls_restrained_S_all 1.009
_refine_ls_R_factor_all 0.1310
_refine_ls_R_factor_gt 0.0749
_refine_ls_shift/su_max 0.000
_refine_ls_shift/su_mean 0.000
_refine_ls_structure_factor_coef Fsqd
_refine_ls_weighting_details 'calc w=1/[\s^2^(Fo^2^)+(0.1026P)^2^+1.0001P] where P=(Fo^2^+2Fc^2^)/3'
_refine_ls_weighting_scheme calc
_refine_ls_wR_factor_gt 0.1832
_refine_ls_wR_factor_ref 0.2267
_reflns_number_gt 3436
_reflns_number_total 5800
_reflns_threshold_expression >2sigma(I)
_cod_data_source_file jo060130bsi20060125_080013.cif
_cod_database_code 4021696

loop_
_symmetry_equiv_pos_as_xyz
'x, y, z'
'-x, -y, -z'

loop_
_atom_site_label
_atom_site_type_symbol
_atom_site_fract_x
_atom_site_fract_y
_atom_site_fract_z
_atom_site_U_iso_or_equiv
_atom_site_adp_type
_atom_site_occupancy
_atom_site_symmetry_multiplicity
_atom_site_calc_flag
_atom_site_refinement_flags
O1A O 0.6340(2) 0.4762(2) -0.0644(2) 0.0788(8) Uani 1 1 d .
C2A C 0.5694(4) 0.5138(4) -0.1309(4) 0.0952(14) Uani 1 1 d .
H2AA H 0.4948 0.5402 -0.1060 0.114 Uiso 1 1 calc R
H2AB H 0.5528 0.4455 -0.1935 0.114 Uiso 1 1 calc R
C3A C 0.6478(4) 0.6203(4) -0.1402(3) 0.0954(14) Uani 1 1 d .
H3AA H 0.6780 0.5967 -0.2043 0.114 Uiso 1 1 calc R
H3AB H 0.6051 0.6922 -0.1300 0.114 Uiso 1 1 calc R
O4A O 0.7415(3) 0.6488(3) -0.0673(2) 0.0872(9) Uani 1 1 d .
C5A C 0.7065(4) 0.5846(3) -0.0061(3) 0.0692(10) Uani 1 1 d .
H5AA H 0.6597 0.6365 0.0438 0.083 Uiso 1 1 calc R
C6A C 0.8096(4) 0.5573(4) 0.0420(3) 0.0737(11) Uani 1 1 d .
H6AA H 0.8645 0.6342 0.0706 0.088 Uiso 1 1 calc R
H6AB H 0.8499 0.4972 -0.0069 0.088 Uiso 1 1 calc R
C7A C 0.7795(3) 0.5053(3) 0.1205(3) 0.0665(10) Uani 1 1 d .
H7AA H 0.7192 0.5502 0.1582 0.080 Uiso 1 1 calc R
H7AB H 0.7468 0.4173 0.0904 0.080 Uiso 1 1 calc R
C8A C 0.8863(3) 0.5169(3) 0.1877(3) 0.0675(10) Uani 1 1 d .
H8AA H 0.9307 0.6015 0.2077 0.081 Uiso 1 1 calc R
C9A C 0.8665(3) 0.4783(3) 0.2772(3) 0.0619(9) Uani 1 1 d .
H9AA H 0.9136 0.5393 0.3348 0.074 Uiso 1 1 calc R
N10A N 0.9315(3) 0.3711(3) 0.2315(2) 0.0633(8) Uani 1 1 d .
C11A C 0.9706(4) 0.4168(4) 0.1547(3) 0.0771(11) Uani 1 1 d .
H11A H 0.9501 0.3562 0.0891 0.093 Uiso 1 1 calc R
H11B H 1.0540 0.4512 0.1634 0.093 Uiso 1 1 calc R
C12A C 1.0082(3) 0.3300(3) 0.2856(3) 0.0595(9) Uani 1 1 d .
C13A C 0.9899(3) 0.3466(3) 0.3812(3) 0.0659(10) Uani 1 1 d .
H13A H 0.9293 0.3911 0.4112 0.079 Uiso 1 1 calc R
C14A C 1.0603(4) 0.2982(3) 0.4322(3) 0.0696(10) Uani 1 1 d .
H14A H 1.0478 0.3106 0.4971 0.084 Uiso 1 1 calc R
C15A C 1.1495(4) 0.2312(3) 0.3888(3) 0.0689(10) Uani 1 1 d .
C16A C 1.1697(3) 0.2157(3) 0.2948(3) 0.0694(10) Uani 1 1 d .
H16A H 1.2307 0.1714 0.2654 0.083 Uiso 1 1 calc R
C17A C 1.1004(3) 0.2654(3) 0.2436(3) 0.0659(10) Uani 1 1 d .
H17A H 1.1154 0.2556 0.1797 0.079 Uiso 1 1 calc R
O18A O 1.2116(3) 0.1836(3) 0.4461(2) 0.0883(9) Uani 1 1 d .
C19A C 1.2919(4) 0.1007(4) 0.4011(3) 0.0930(14) Uani 1 1 d .
H19A H 1.3271 0.0710 0.4477 0.139 Uiso 1 1 calc R
H19B H 1.3531 0.1438 0.3765 0.139 Uiso 1 1 calc R
H19C H 1.2507 0.0306 0.3481 0.139 Uiso 1 1 calc R
C20A C 0.7449(3) 0.4482(3) 0.3023(3) 0.0629(9) Uani 1 1 d .
C21A C 0.6808(4) 0.3308(3) 0.2594(3) 0.0725(11) Uani 1 1 d .
H21A H 0.7149 0.2670 0.2138 0.087 Uiso 1 1 calc R
C22A C 0.5675(4) 0.3067(4) 0.2832(3) 0.0813(12) Uani 1 1 d .
H22A H 0.5254 0.2266 0.2537 0.098 Uiso 1 1 calc R
C23A C 0.5155(4) 0.3986(4) 0.3494(3) 0.0808(12) Uani 1 1 d .
H23A H 0.4387 0.3817 0.3660 0.097 Uiso 1 1 calc R
C24A C 0.5776(4) 0.5150(4) 0.3908(3) 0.0818(12) Uani 1 1 d .
H24A H 0.5424 0.5789 0.4353 0.098 Uiso 1 1 calc R
C25A C 0.6912(4) 0.5399(4) 0.3680(3) 0.0728(10) Uani 1 1 d .
H25A H 0.7325 0.6204 0.3976 0.087 Uiso 1 1 calc R
O1B O 0.6204(3) 1.1226(3) 0.0062(2) 0.0962(10) Uani 1 1 d .
C2B C 0.5846(4) 1.1718(4) -0.0631(3) 0.0890(13) Uani 1 1 d .
H2BA H 0.6375 1.2468 -0.0579 0.107 Uiso 1 1 calc R
H2BB H 0.5043 1.1930 -0.0545 0.107 Uiso 1 1 calc R
C3B C 0.5906(4) 1.0703(4) -0.1587(3) 0.0859(13) Uani 1 1 d .
H3BA H 0.5138 1.0196 -0.1818 0.103 Uiso 1 1 calc R
H3BB H 0.6169 1.1048 -0.2072 0.103 Uiso 1 1 calc R
O4B O 0.6738(3) 0.9998(3) -0.1386(2) 0.0934(9) Uani 1 1 d .
C5B C 0.6595(4) 1.0064(4) -0.0429(3) 0.0786(11) Uani 1 1 d .
H5BA H 0.5987 0.9384 -0.0434 0.094 Uiso 1 1 calc R
C6B C 0.7718(4) 0.9950(4) 0.0046(3) 0.0828(12) Uani 1 1 d .
H6BA H 0.8279 1.0691 0.0134 0.099 Uiso 1 1 calc R
H6BB H 0.8048 0.9226 -0.0384 0.099 Uiso 1 1 calc R
C7B C 0.7592(4) 0.9810(4) 0.1022(3) 0.0738(11) Uani 1 1 d .
H7BA H 0.7048 1.0369 0.1384 0.089 Uiso 1 1 calc R
H7BB H 0.7259 0.8953 0.0922 0.089 Uiso 1 1 calc R
C8B C 0.8757(4) 1.0111(3) 0.1597(3) 0.0729(11) Uani 1 1 d .
H8BA H 0.9126 1.0966 0.1698 0.087 Uiso 1 1 calc R
C9B C 0.8808(4) 0.9842(3) 0.2555(3) 0.0700(10) Uani 1 1 d .
H9BA H 0.9359 1.0495 0.3048 0.084 Uiso 1 1 calc R
N10B N 0.9417(3) 0.8750(3) 0.2052(2) 0.0686(8) Uani 1 1 d .
C11B C 0.9631(4) 0.9161(4) 0.1233(3) 0.0765(11) Uani 1 1 d .
H11C H 0.9379 0.8515 0.0602 0.092 Uiso 1 1 calc R
H11D H 1.0440 0.9543 0.1245 0.092 Uiso 1 1 calc R
C12B C 1.0310(4) 0.8354(3) 0.2497(3) 0.0708(10) Uani 1 1 d .
C13B C 1.0321(4) 0.8491(4) 0.3466(3) 0.0806(12) Uani 1 1 d .
H13B H 0.9757 0.8920 0.3849 0.097 Uiso 1 1 calc R
C14B C 1.1156(4) 0.8003(4) 0.3871(4) 0.0915(13) Uani 1 1 d .
H14B H 1.1157 0.8110 0.4529 0.110 Uiso 1 1 calc R
C15B C 1.1990(4) 0.7358(4) 0.3314(4) 0.0880(13) Uani 1 1 d .
C16B C 1.1991(4) 0.7231(4) 0.2360(4) 0.0863(13) Uani 1 1 d .
H16B H 1.2558 0.6804 0.1980 0.104 Uiso 1 1 calc R
C17B C 1.1170(4) 0.7724(4) 0.1954(3) 0.0792(11) Uani 1 1 d .
H17B H 1.1190 0.7635 0.1301 0.095 Uiso 1 1 calc R
O18B O 1.2864(3) 0.6866(4) 0.3678(3) 0.1212(13) Uani 1 1 d .
C19B C 1.2534(4) 0.6207(4) 0.4261(4) 0.0985(15) Uani 1 1 d .
H19D H 1.3191 0.5812 0.4390 0.148 Uiso 1 1 calc R
H19E H 1.1877 0.5574 0.3938 0.148 Uiso 1 1 calc R
H19F H 1.2302 0.6770 0.4865 0.148 Uiso 1 1 calc R
C20B C 0.7689(3) 0.9604(3) 0.2984(3) 0.0653(10) Uani 1 1 d .
C21B C 0.7151(4) 0.8412(4) 0.2843(3) 0.0772(11) Uani 1 1 d .
H21B H 0.7511 0.7717 0.2485 0.093 Uiso 1 1 calc R
C22B C 0.6088(4) 0.8238(4) 0.3223(3) 0.0816(12) Uani 1 1 d .
H22B H 0.5732 0.7427 0.3126 0.098 Uiso 1 1 calc R
C23B C 0.5554(4) 0.9245(4) 0.3742(3) 0.0784(11) Uani 1 1 d .
H23B H 0.4828 0.9126 0.3994 0.094 Uiso 1 1 calc R
C24B C 0.6084(4) 1.0428(4) 0.3890(3) 0.0807(12) Uani 1 1 d .
H24B H 0.5723 1.1120 0.4251 0.097 Uiso 1 1 calc R
C25B C 0.7142(4) 1.0604(4) 0.3515(3) 0.0730(11) Uani 1 1 d .
H25B H 0.7496 1.1418 0.3621 0.088 Uiso 1 1 calc R

loop_
_atom_site_aniso_label
_atom_site_aniso_U_11
_atom_site_aniso_U_22
_atom_site_aniso_U_33
_atom_site_aniso_U_23
_atom_site_aniso_U_13
_atom_site_aniso_U_12
O1A 0.0782(18) 0.0651(16) 0.094(2) 0.0312(15) -0.0025(15) 0.0053(13)
C2A 0.084(3) 0.098(3) 0.110(4) 0.046(3) -0.011(3) 0.010(3)
C3A 0.099(4) 0.105(3) 0.093(3) 0.054(3) -0.007(3) 0.002(3)
O4A 0.094(2) 0.0884(19) 0.090(2) 0.0526(17) -0.0110(17) -0.0072(15)
C5A 0.079(3) 0.059(2) 0.075(2) 0.031(2) 0.006(2) 0.0083(19)
C6A 0.077(3) 0.071(2) 0.079(3) 0.036(2) 0.002(2) 0.007(2)
C7A 0.071(3) 0.059(2) 0.073(2) 0.0280(19) 0.005(2) 0.0093(18)
C8A 0.074(3) 0.060(2) 0.070(2) 0.0251(19) 0.007(2) 0.0085(19)
C9A 0.068(2) 0.0524(19) 0.064(2) 0.0196(17) 0.0029(19) 0.0096(17)
N10A 0.068(2) 0.0628(17) 0.0627(18) 0.0244(15) 0.0087(15) 0.0175(15)
C11A 0.081(3) 0.085(3) 0.076(3) 0.038(2) 0.014(2) 0.023(2)
C12A 0.062(2) 0.0544(19) 0.061(2) 0.0189(17) 0.0038(18) 0.0105(17)
C13A 0.066(2) 0.062(2) 0.070(2) 0.0224(19) 0.008(2) 0.0165(18)
C14A 0.085(3) 0.064(2) 0.062(2) 0.0216(19) 0.007(2) 0.018(2)
C15A 0.078(3) 0.061(2) 0.068(2) 0.022(2) -0.004(2) 0.017(2)
C16A 0.065(2) 0.068(2) 0.077(3) 0.024(2) 0.010(2) 0.0195(19)
C17A 0.067(2) 0.065(2) 0.065(2) 0.0208(19) 0.009(2) 0.0156(19)
O18A 0.104(2) 0.0836(18) 0.0803(19) 0.0272(15) -0.0034(17) 0.0376(17)
C19A 0.095(3) 0.086(3) 0.108(4) 0.041(3) 0.000(3) 0.034(3)
C20A 0.069(2) 0.059(2) 0.067(2) 0.0284(19) 0.0099(19) 0.0158(19)
C21A 0.077(3) 0.053(2) 0.087(3) 0.023(2) 0.012(2) 0.0110(19)
C22A 0.075(3) 0.071(3) 0.105(3) 0.042(3) 0.004(3) 0.004(2)
C23A 0.073(3) 0.092(3) 0.091(3) 0.047(3) 0.017(2) 0.016(3)
C24A 0.082(3) 0.086(3) 0.081(3) 0.027(2) 0.017(2) 0.030(2)
C25A 0.077(3) 0.066(2) 0.074(3) 0.021(2) 0.008(2) 0.016(2)
O1B 0.135(3) 0.0793(19) 0.0774(19) 0.0238(16) 0.0114(18) 0.0426(18)
C2B 0.111(4) 0.068(3) 0.093(3) 0.035(2) 0.008(3) 0.014(2)
C3B 0.094(3) 0.079(3) 0.089(3) 0.037(3) 0.001(3) 0.010(2)
O4B 0.120(3) 0.096(2) 0.0752(19) 0.0361(16) 0.0212(17) 0.0386(19)
C5B 0.098(3) 0.070(2) 0.072(3) 0.028(2) 0.013(2) 0.021(2)
C6B 0.089(3) 0.087(3) 0.084(3) 0.041(2) 0.023(2) 0.021(2)
C7B 0.083(3) 0.066(2) 0.078(3) 0.032(2) 0.013(2) 0.015(2)
C8B 0.079(3) 0.058(2) 0.082(3) 0.025(2) 0.011(2) 0.0067(19)
C9B 0.074(3) 0.056(2) 0.076(3) 0.0167(19) 0.009(2) 0.0090(19)
N10B 0.069(2) 0.0647(18) 0.072(2) 0.0224(16) 0.0124(16) 0.0126(16)
C11B 0.073(3) 0.077(3) 0.082(3) 0.033(2) 0.013(2) 0.009(2)
C12B 0.068(3) 0.062(2) 0.083(3) 0.028(2) 0.008(2) 0.0050(19)
C13B 0.073(3) 0.086(3) 0.086(3) 0.033(2) 0.015(2) 0.016(2)
C14B 0.086(3) 0.108(3) 0.091(3) 0.048(3) 0.011(3) 0.016(3)
C15B 0.070(3) 0.094(3) 0.116(4) 0.056(3) 0.017(3) 0.017(2)
C16B 0.081(3) 0.079(3) 0.110(4) 0.044(3) 0.020(3) 0.020(2)
C17B 0.078(3) 0.074(3) 0.088(3) 0.031(2) 0.017(2) 0.012(2)
O18B 0.087(2) 0.158(3) 0.165(3) 0.106(3) 0.029(2) 0.039(2)
C19B 0.103(4) 0.096(3) 0.110(4) 0.051(3) 0.011(3) 0.023(3)
C20B 0.071(3) 0.061(2) 0.065(2) 0.0225(18) 0.0056(19) 0.0129(19)
C21B 0.084(3) 0.059(2) 0.086(3) 0.022(2) 0.020(2) 0.012(2)
C22B 0.082(3) 0.074(3) 0.091(3) 0.035(2) 0.007(3) -0.001(2)
C23B 0.074(3) 0.098(3) 0.072(3) 0.039(2) 0.010(2) 0.022(2)
C24B 0.091(3) 0.078(3) 0.080(3) 0.030(2) 0.016(2) 0.030(2)
C25B 0.078(3) 0.064(2) 0.078(3) 0.025(2) 0.010(2) 0.016(2)

loop_
_atom_type_symbol
_atom_type_description
_atom_type_scat_dispersion_real
_atom_type_scat_dispersion_imag
_atom_type_scat_source
C C 0.0181 0.0091 'International Tables Vol C Tables 4.2.6.8 and 6.1.1.4'
H H 0.0000 0.0000 'International Tables Vol C Tables 4.2.6.8 and 6.1.1.4'
N N 0.0311 0.0180 'International Tables Vol C Tables 4.2.6.8 and 6.1.1.4'
O O 0.0492 0.0322 'International Tables Vol C Tables 4.2.6.8 and 6.1.1.4'

loop_
_geom_angle_atom_site_label_1
_geom_angle_atom_site_label_2
_geom_angle_atom_site_label_3
_geom_angle
C5A O1A C2A 104.7(3)
O1A C2A C3A 104.7(3)
O4A C3A C2A 105.4(3)
C5A O4A C3A 106.5(3)
O1A C5A O4A 106.0(3)
O1A C5A C6A 112.6(3)
O4A C5A C6A 111.2(3)
C5A C6A C7A 114.2(3)
C8A C7A C6A 112.1(3)
C7A C8A C11A 118.0(3)
C7A C8A C9A 117.7(3)
C11A C8A C9A 88.0(3)
N10A C9A C20A 116.4(3)
N10A C9A C8A 88.1(3)
C20A C9A C8A 120.4(3)
C12A N10A C11A 122.8(3)
C12A N10A C9A 121.9(3)
C11A N10A C9A 93.6(2)
N10A C11A C8A 88.7(3)
C13A C12A C17A 118.5(3)
C13A C12A N10A 120.4(3)
C17A C12A N10A 121.0(3)
C14A C13A C12A 120.3(4)
C13A C14A C15A 120.6(4)
C16A C15A O18A 124.9(4)
C16A C15A C14A 119.8(3)
O18A C15A C14A 115.4(3)
C15A C16A C17A 119.9(4)
C16A C17A C12A 120.9(4)
C15A O18A C19A 117.2(3)
C25A C20A C21A 117.9(4)
C25A C20A C9A 119.8(3)
C21A C20A C9A 122.2(3)
C22A C21A C20A 120.7(4)
C23A C22A C21A 120.8(4)
C24A C23A C22A 118.7(4)
C23A C24A C25A 121.0(4)
C20A C25A C24A 120.8(4)
C2B O1B C5B 108.2(3)
O1B C2B C3B 105.1(3)
O4B C3B C2B 103.3(3)
C5B O4B C3B 105.8(3)
O4B C5B O1B 106.6(3)
O4B C5B C6B 111.2(4)
O1B C5B C6B 111.1(4)
C5B C6B C7B 114.1(4)
C8B C7B C6B 111.2(3)
C7B C8B C11B 116.0(3)
C7B C8B C9B 117.5(3)
C11B C8B C9B 87.2(3)
N10B C9B C20B 117.2(3)
N10B C9B C8B 88.1(3)
C20B C9B C8B 119.4(3)
C12B N10B C11B 121.7(3)
C12B N10B C9B 123.9(3)
C11B N10B C9B 92.4(3)
N10B C11B C8B 89.5(3)
C13B C12B C17B 118.0(4)
C13B C12B N10B 121.6(4)
C17B C12B N10B 120.3(4)
C14B C13B C12B 120.6(4)
C13B C14B C15B 120.5(5)
C16B C15B O18B 117.3(5)
C16B C15B C14B 119.1(4)
O18B C15B C14B 123.5(5)
C15B C16B C17B 120.7(5)
C16B C17B C12B 121.0(4)
C19B O18B C15B 117.4(4)
C25B C20B C21B 118.3(4)
C25B C20B C9B 118.9(3)
C21B C20B C9B 122.7(3)
C22B C21B C20B 120.6(4)
C23B C22B C21B 120.1(4)
C22B C23B C24B 119.7(4)
C25B C24B C23B 120.3(4)
C24B C25B C20B 121.0(4)

loop_
_geom_bond_atom_site_label_1
_geom_bond_atom_site_label_2
_geom_bond_distance
O1A C5A 1.403(4)
O1A C2A 1.429(5)
C2A C3A 1.493(6)
C3A O4A 1.424(5)
O4A C5A 1.406(4)
C5A C6A 1.480(5)
C6A C7A 1.522(5)
C7A C8A 1.516(5)
C8A C11A 1.546(5)
C8A C9A 1.561(5)
C9A N10A 1.482(4)
C9A C20A 1.492(5)
N10A C12A 1.400(4)
N10A C11A 1.480(5)
C12A C13A 1.390(5)
C12A C17A 1.397(5)
C13A C14A 1.378(5)
C14A C15A 1.387(5)
C15A C16A 1.374(5)
C15A O18A 1.383(4)
C16A C17A 1.382(5)
O18A C19A 1.413(5)
C20A C25A 1.381(5)
C20A C21A 1.389(5)
C21A C22A 1.382(5)
C22A C23A 1.375(6)
C23A C24A 1.369(6)
C24A C25A 1.382(6)
O1B C2B 1.409(5)
O1B C5B 1.415(5)
C2B C3B 1.498(6)
C3B O4B 1.411(5)
O4B C5B 1.412(5)
C5B C6B 1.488(6)
C6B C7B 1.524(5)
C7B C8B 1.499(5)
C8B C11B 1.536(5)
C8B C9B 1.560(5)
C9B N10B 1.484(5)
C9B C20B 1.493(5)
N10B C12B 1.402(5)
N10B C11B 1.473(5)
C12B C13B 1.389(6)
C12B C17B 1.397(5)
C13B C14B 1.385(6)
C14B C15B 1.389(6)
C15B C16B 1.372(6)
C15B O18B 1.388(5)
C16B C17B 1.377(6)
O18B C19B 1.377(5)
C20B C25B 1.379(5)
C20B C21B 1.388(5)
C21B C22B 1.385(6)
C22B C23B 1.371(6)
C23B C24B 1.374(6)
C24B C25B 1.377(6)

loop_
_geom_torsion_atom_site_label_1
_geom_torsion_atom_site_label_2
_geom_torsion_atom_site_label_3
_geom_torsion_atom_site_label_4
_geom_torsion
C5A O1A C2A C3A 27.8(5)
O1A C2A C3A O4A -9.3(5)
C2A C3A O4A C5A -12.7(5)
C2A O1A C5A O4A -36.7(4)
C2A O1A C5A C6A -158.6(4)
C3A O4A C5A O1A 30.8(4)
C3A O4A C5A C6A 153.5(4)
O1A C5A C6A C7A -69.8(5)
O4A C5A C6A C7A 171.3(3)
C5A C6A C7A C8A -162.1(3)
C6A C7A C8A C11A -81.8(4)
C6A C7A C8A C9A 174.6(3)
C7A C8A C9A N10A 111.6(3)
C11A C8A C9A N10A -9.2(3)
C7A C8A C9A C20A -8.2(5)
C11A C8A C9A C20A -129.0(3)
C20A C9A N10A C12A -94.4(4)
C8A C9A N10A C12A 142.3(3)
C20A C9A N10A C11A 132.9(3)
C8A C9A N10A C11A 9.7(3)
C12A N10A C11A C8A -141.8(3)
C9A N10A C11A C8A -9.7(3)
C7A C8A C11A N10A -111.3(3)
C9A C8A C11A N10A 9.2(3)
C11A N10A C12A C13A 147.8(3)
C9A N10A C12A C13A 28.6(5)
C11A N10A C12A C17A -35.9(5)
C9A N10A C12A C17A -155.1(3)
C17A C12A C13A C14A -1.1(5)
N10A C12A C13A C14A 175.3(3)
C12A C13A C14A C15A -0.6(6)
C13A C14A C15A C16A 1.6(6)
C13A C14A C15A O18A -177.9(3)
O18A C15A C16A C17A 178.6(3)
C14A C15A C16A C17A -0.8(6)
C15A C16A C17A C12A -1.0(6)
C13A C12A C17A C16A 1.9(5)
N10A C12A C17A C16A -174.5(3)
C16A C15A O18A C19A -8.0(6)
C14A C15A O18A C19A 171.5(4)
N10A C9A C20A C25A 161.8(3)
C8A C9A C20A C25A -93.8(4)
N10A C9A C20A C21A -20.3(5)
C8A C9A C20A C21A 84.1(4)
C25A C20A C21A C22A -0.9(6)
C9A C20A C21A C22A -178.9(3)
C20A C21A C22A C23A 0.3(6)
C21A C22A C23A C24A 0.8(6)
C22A C23A C24A C25A -1.1(6)
C21A C20A C25A C24A 0.5(6)
C9A C20A C25A C24A 178.5(3)
C23A C24A C25A C20A 0.5(6)
C5B O1B C2B C3B 6.8(5)
O1B C2B C3B O4B -24.6(5)
C2B C3B O4B C5B 33.3(4)
C3B O4B C5B O1B -30.0(4)
C3B O4B C5B C6B -151.3(3)
C2B O1B C5B O4B 13.7(5)
C2B O1B C5B C6B 135.0(4)
O4B C5B C6B C7B -171.0(3)
O1B C5B C6B C7B 70.5(4)
C5B C6B C7B C8B -161.7(3)
C6B C7B C8B C11B -70.9(4)
C6B C7B C8B C9B -172.0(3)
C7B C8B C9B N10B 105.7(4)
C11B C8B C9B N10B -12.3(3)
C7B C8B C9B C20B -14.8(5)
C11B C8B C9B C20B -132.8(3)
C20B C9B N10B C12B -93.3(4)
C8B C9B N10B C12B 144.3(3)
C20B C9B N10B C11B 135.2(4)
C8B C9B N10B C11B 12.8(3)
C12B N10B C11B C8B -146.1(3)
C9B N10B C11B C8B -13.0(3)
C7B C8B C11B N10B -107.0(3)
C9B C8B C11B N10B 12.4(3)
C11B N10B C12B C13B 151.0(4)
C9B N10B C12B C13B 32.6(5)
C11B N10B C12B C17B -33.7(5)
C9B N10B C12B C17B -152.0(3)
C17B C12B C13B C14B -0.7(6)
N10B C12B C13B C14B 174.7(4)
C12B C13B C14B C15B -0.6(7)
C13B C14B C15B C16B 1.3(7)
C13B C14B C15B O18B 178.7(4)
O18B C15B C16B C17B -178.3(4)
C14B C15B C16B C17B -0.7(7)
C15B C16B C17B C12B -0.6(6)
C13B C12B C17B C16B 1.3(6)
N10B C12B C17B C16B -174.2(4)
C16B C15B O18B C19B -136.2(5)
C14B C15B O18B C19B 46.3(7)
N10B C9B C20B C25B 175.5(3)
C8B C9B C20B C25B -80.1(5)
N10B C9B C20B C21B -6.9(6)
C8B C9B C20B C21B 97.5(4)
C25B C20B C21B C22B 0.3(6)
C9B C20B C21B C22B -177.3(4)
C20B C21B C22B C23B 0.3(6)
C21B C22B C23B C24B -0.7(6)
C22B C23B C24B C25B 0.6(6)
C23B C24B C25B C20B 0.0(6)
C21B C20B C25B C24B -0.4(6)
C9B C20B C25B C24B 177.3(4)
